data_4001853
loop_
_publ_author_name
'Zhao, Xiaotao'
'Huang, Cancan'
'Gulcur, Murat'
'Batsanov, Andrei S.'
'Baghernejad, Masoud'
'Hong, Wenjing'
'Bryce, Martin R.'
'Wandlowski, Thomas'

_publ_section_title
;
 Oligo(aryleneethynylene)s with Terminal Pyridyl Groups: Synthesis and
 Length Dependence of the Tunneling-to-Hopping Transition of
 Single-Molecule Conductances
;
_journal_issue 21
_journal_name_full 'Chemistry of Materials'
_journal_page_first 4340
_journal_paper_doi 10.1021/cm4029484
_journal_volume 25
_journal_year 2013
_chemical_formula_moiety 'C84 H80 N2 O4,C4 H8 O2'
_chemical_formula_sum 'C88 H88 N2 O6'
_chemical_formula_weight 1269.60
_chemical_melting_point 473.2(6)
_chemical_name_systematic
;
 ?
;
_space_group_crystal_system monoclinic
_space_group_IT_number 14
_space_group_name_Hall '-P 2yn'
_space_group_name_H-M_alt 'P 1 21/n 1'
_symmetry_space_group_name_Hall '-P 2yn'
_symmetry_space_group_name_H-M 'P 1 21/n 1'
_atom_sites_solution_hydrogens geom
_audit_creation_date 2013-06-17
_audit_creation_method
;
  Olex2 1.2-alpha
  (compiled Apr 23 2013 17:54:37, GUI svn.r4466)
;
_cell_angle_alpha 90
_cell_angle_beta 112.222(4)
_cell_angle_gamma 90
_cell_formula_units_Z 2
_cell_length_a 19.637(7)
_cell_length_b 8.175(3)
_cell_length_c 23.803(8)
_cell_measurement_reflns_used 8321
_cell_measurement_temperature 150
_cell_measurement_theta_max 24.026
_cell_measurement_theta_min 2.660
_cell_volume 3537(2)
_computing_cell_refinement 'Bruker APEX2'
_computing_data_collection 'CrystalClear-SM Expert2.0 (Rigaku, 2009)'
_computing_data_reduction
;
Rigaku CrystalClear (Rigaku Inc., 2008), then transformed to Bruker format 
using APEX2
;
_computing_molecular_graphics
;
O. V. Dolomanov, L. J. Bourhis, R. J. Gildea, J. A. K. Howard and H. Puschmann,
OLEX2: a complete structure solution, refinement and analysis program.
J. Appl. Cryst. (2009). 42, 339-341.
;
_computing_publication_material
;
O. V. Dolomanov, L. J. Bourhis, R. J. Gildea, J. A. K. Howard and H. Puschmann,
OLEX2: a complete structure solution, refinement and analysis program.
J. Appl. Cryst. (2009). 42, 339-341.
;
_computing_structure_refinement
;
SHELXL-2012, G.M. Sheldrick, Acta Cryst.
(2008). A64, 112-122
;
_computing_structure_solution
;
olex2.solve (L.J. Bourhis, O.V. Dolomanov, R.J. Gildea, J.A.K. Howard,
H. Puschmann, in preparation, 2011)
;
_diffrn_ambient_temperature 150
_diffrn_detector 'CCD area detector'
_diffrn_detector_area_resol_mean 0.0350
_diffrn_detector_type 'Rigaku Saturn 724+ CCD area detector'
_diffrn_measured_fraction_theta_full 0.929
_diffrn_measured_fraction_theta_max 0.968
_diffrn_measurement_device 'CrystalLogic Kappa (3-circle)'
_diffrn_measurement_method 'profile data from thick-slice \w-scans'
_diffrn_radiation_collimation '0.3 x 1.5 Double Pinhole'
_diffrn_radiation_monochromator 'double crystal Si 111'
_diffrn_radiation_probe x-ray
_diffrn_radiation_type Synchrotron
_diffrn_radiation_wavelength 0.6889
_diffrn_reflns_av_R_equivalents 0.0487
_diffrn_reflns_av_unetI/netI 0.0400
_diffrn_reflns_Laue_measured_fraction_full 0.929
_diffrn_reflns_Laue_measured_fraction_max 0.968
_diffrn_reflns_limit_h_max 23
_diffrn_reflns_limit_h_min -23
_diffrn_reflns_limit_k_max 9
_diffrn_reflns_limit_k_min -9
_diffrn_reflns_limit_l_max 27
_diffrn_reflns_limit_l_min -20
_diffrn_reflns_number 25970
_diffrn_reflns_point_group_measured_fraction_full 0.929
_diffrn_reflns_point_group_measured_fraction_max 0.968
_diffrn_reflns_theta_full 24.415
_diffrn_reflns_theta_max 24.053
_diffrn_reflns_theta_min 2.232
_diffrn_source 'undulator, beamline I19, Diamond Light Source, RAL'
_exptl_absorpt_coefficient_mu 0.069
_exptl_absorpt_correction_T_max 1.0000
_exptl_absorpt_correction_T_min 0.8484
_exptl_absorpt_correction_type multi-scan
_exptl_absorpt_process_details
;
SADABS-2008/1 (Bruker,2008) was used for absorption correction.
wR2(int) was 0.1084 before and 0.0492 after correction.
The Ratio of minimum to maximum transmission is 0.8484.
The \l/2 correction factor is Not present.
;
_exptl_crystal_colour yellow
_exptl_crystal_colour_primary yellow
_exptl_crystal_density_diffrn 1.178
_exptl_crystal_description plate
_exptl_crystal_F_000 1356
_exptl_crystal_size_max 0.08
_exptl_crystal_size_mid 0.05
_exptl_crystal_size_min 0.001
_refine_diff_density_max 0.184
_refine_diff_density_min -0.165
_refine_diff_density_rms 0.034
_refine_ls_extinction_coef 0.066(6)
_refine_ls_extinction_expression Fc^*^=kFc[1+0.001xFc^2^\l^3^/sin(2\q)]^-1/4^
_refine_ls_extinction_method SHELXL
_refine_ls_goodness_of_fit_ref 1.038
_refine_ls_hydrogen_treatment constr
_refine_ls_matrix_type full
_refine_ls_number_parameters 463
_refine_ls_number_reflns 5950
_refine_ls_number_restraints 3
_refine_ls_restrained_S_all 1.038
_refine_ls_R_factor_all 0.0751
_refine_ls_R_factor_gt 0.0519
_refine_ls_shift/su_max 0.004
_refine_ls_shift/su_mean 0.000
_refine_ls_structure_factor_coef Fsqd
_refine_ls_weighting_details
;
 w=1/[\s^2^(Fo^2^)+(0.0716P)^2^+0.9445P]
 where P=(Fo^2^+2Fc^2^)/3
;
_refine_ls_weighting_scheme calc
_refine_ls_wR_factor_gt 0.1337
_refine_ls_wR_factor_ref 0.1449
_reflns_Friedel_coverage 0.000
_reflns_number_gt 4344
_reflns_number_total 5950
_reflns_threshold_expression 'I > 2\s(I)'
_cod_data_source_file cm4029484_si_002.cif
_cod_data_source_block OAE8
_cod_database_code 4001853
_olex2_refinement_description
;
1. Fixed Uiso
 At 1.2 times of:
  All C(H) groups, All C(H,H) groups
 At 1.5 times of:
  All C(H,H,H) groups
2. Restrained distances
 C40-C39B \\sim C39B-C38B \\sim C38B-C37
 with sigma of 0.02
3. Others
 Fixed Sof: C38A(0.92) H38A(0.92) H38B(0.92) C39A(0.92) H39A(0.92) H39B(0.92)
 C38B(0.08) H38C(0.08) H38D(0.08) C39B(0.08) H39C(0.08) H39D(0.08) O1S(0.35)
 O2S(0.35) C1S(0.33) C2S(0.33) C3S(0.15) C4S(0.15) C5S(0.25) C6S(0.5) C7S(0.29)
4.a Secondary CH2 refined with riding coordinates:
 C31(H31A,H31B), C32(H32A,H32B), C33(H33A,H33B), C34(H34A,H34B), C35(H35A,
 H35B), C37(H37A,H37B), C38A(H38A,H38B), C39A(H39A,H39B), C38B(H38C,H38D),
 C39B(H39C,H39D), C40(H40A,H40B), C41(H41A,H41B)
4.b Aromatic/amide H refined with riding coordinates:
 C2(H2), C3(H3), C5(H5), C6(H6), C10(H10), C11(H11), C13(H13), C14(H14),
 C18(H18), C19(H19), C21(H21), C22(H22), C27(H27), C30(H30)
4.c Idealised Me refined as rotating group:
 C36(H36A,H36B,H36C), C42(H42A,H42B,H42C)
;
_shelx_space_group_comment
;
The symmetry employed for this shelxl refinement is uniquely defined
by the following loop, which should always be used as a source of
symmetry information in preference to the above space-group names.
They are only intended as comments.
;
_shelxl_version_number 2013-2

loop_
_space_group_symop_operation_xyz
'x, y, z'
'-x+1/2, y+1/2, -z+1/2'
'-x, -y, -z'
'x-1/2, -y-1/2, z-1/2'

loop_
_atom_site_label
_atom_site_type_symbol
_atom_site_fract_x
_atom_site_fract_y
_atom_site_fract_z
_atom_site_U_iso_or_equiv
_atom_site_adp_type
_atom_site_occupancy
_atom_site_site_symmetry_order
_atom_site_calc_flag
_atom_site_refinement_flags_posn
_atom_site_refinement_flags_adp
_atom_site_refinement_flags_occupancy
_atom_site_disorder_assembly
_atom_site_disorder_group
O1 O 0.48217(8) 0.68080(17) 0.77548(6) 0.0525(4) Uani 1 1 d . . . . .
O2 O 0.43739(8) 0.19965(19) 0.92008(6) 0.0572(4) Uani 1 1 d . . . . .
N1 N 0.22631(10) 0.3885(2) -0.12870(7) 0.0543(5) Uani 1 1 d . . . . .
C1 C 0.49405(10) 0.4882(3) 0.97359(8) 0.0458(5) Uani 1 1 d . . . . .
C2 C 0.28779(12) 0.4574(3) -0.09016(9) 0.0502(5) Uani 1 1 d . . . . .
H2 H 0.3208 0.5038 -0.1064 0.060 Uiso 1 1 calc R U . . .
C3 C 0.30632(10) 0.4654(2) -0.02861(8) 0.0425(5) Uani 1 1 d . . . . .
H3 H 0.3511 0.5155 -0.0033 0.051 Uiso 1 1 calc R U . . .
C4 C 0.25881(10) 0.3995(2) -0.00379(8) 0.0374(4) Uani 1 1 d . . . . .
C5 C 0.19480(11) 0.3257(2) -0.04339(8) 0.0452(5) Uani 1 1 d . . . . .
H5 H 0.1608 0.2780 -0.0285 0.054 Uiso 1 1 calc R U . . .
C6 C 0.18148(12) 0.3227(3) -0.10433(9) 0.0526(6) Uani 1 1 d . . . . .
H6 H 0.1378 0.2709 -0.1307 0.063 Uiso 1 1 calc R U . . .
C7 C 0.27473(10) 0.4062(2) 0.06009(9) 0.0413(5) Uani 1 1 d . . . . .
C8 C 0.28769(10) 0.4096(2) 0.11360(9) 0.0413(5) Uani 1 1 d . . . . .
C9 C 0.30354(10) 0.4118(2) 0.17725(8) 0.0384(4) Uani 1 1 d . . . . .
C10 C 0.36206(10) 0.5040(2) 0.21657(8) 0.0387(4) Uani 1 1 d . . . . .
H10 H 0.3918 0.5658 0.2008 0.046 Uiso 1 1 calc R U . . .
C11 C 0.37695(10) 0.5061(2) 0.27793(8) 0.0379(4) Uani 1 1 d . . . . .
H11 H 0.4168 0.5696 0.3041 0.045 Uiso 1 1 calc R U . . .
C12 C 0.33410(10) 0.4157(2) 0.30214(8) 0.0370(4) Uani 1 1 d . . . . .
C13 C 0.27624(10) 0.3225(2) 0.26290(8) 0.0420(5) Uani 1 1 d . . . . .
H13 H 0.2470 0.2590 0.2787 0.050 Uiso 1 1 calc R U . . .
C14 C 0.26105(11) 0.3214(2) 0.20156(8) 0.0434(5) Uani 1 1 d . . . . .
H14 H 0.2210 0.2581 0.1754 0.052 Uiso 1 1 calc R U . . .
C15 C 0.35056(10) 0.4150(2) 0.36595(8) 0.0378(4) Uani 1 1 d . . . . .
C16 C 0.36436(10) 0.4100(2) 0.41966(8) 0.0375(4) Uani 1 1 d . . . . .
C17 C 0.37870(9) 0.4016(2) 0.48307(7) 0.0354(4) Uani 1 1 d . . . . .
C18 C 0.42691(9) 0.5116(2) 0.52374(8) 0.0357(4) Uani 1 1 d . . . . .
H18 H 0.4513 0.5917 0.5093 0.043 Uiso 1 1 calc R U . . .
C19 C 0.43932(9) 0.5052(2) 0.58442(8) 0.0368(4) Uani 1 1 d . . . . .
H19 H 0.4726 0.5805 0.6115 0.044 Uiso 1 1 calc R U . . .
C20 C 0.40377(10) 0.3897(2) 0.60709(7) 0.0368(4) Uani 1 1 d . . . . .
C21 C 0.35644(10) 0.2782(2) 0.56652(8) 0.0411(5) Uani 1 1 d . . . . .
H21 H 0.3322 0.1976 0.5810 0.049 Uiso 1 1 calc R U . . .
C22 C 0.34462(10) 0.2842(2) 0.50581(8) 0.0407(5) Uani 1 1 d . . . . .
H22 H 0.3126 0.2067 0.4789 0.049 Uiso 1 1 calc R U . . .
C23 C 0.41599(10) 0.3897(2) 0.67000(8) 0.0405(5) Uani 1 1 d . . . . .
C24 C 0.42826(10) 0.3977(2) 0.72344(8) 0.0423(5) Uani 1 1 d . . . . .
C25 C 0.44513(10) 0.4168(2) 0.78695(8) 0.0409(5) Uani 1 1 d . . . . .
C26 C 0.47491(11) 0.5660(2) 0.81433(8) 0.0437(5) Uani 1 1 d . . . . .
C27 C 0.49258(11) 0.5873(3) 0.87585(8) 0.0455(5) Uani 1 1 d . . . . .
H27 H 0.5141 0.6872 0.8947 0.055 Uiso 1 1 calc R U . . .
C28 C 0.47892(10) 0.4629(3) 0.91063(8) 0.0437(5) Uani 1 1 d . . . . .
C29 C 0.44853(11) 0.3150(3) 0.88298(8) 0.0445(5) Uani 1 1 d . . . . .
C30 C 0.43191(11) 0.2925(3) 0.82172(8) 0.0455(5) Uani 1 1 d . . . . .
H30 H 0.4114 0.1917 0.8031 0.055 Uiso 1 1 calc R U . . .
C31 C 0.50972(14) 0.8384(3) 0.79906(10) 0.0584(6) Uani 1 1 d . . . . .
H31A H 0.5628 0.8313 0.8247 0.070 Uiso 1 1 calc R U . . .
H31B H 0.4833 0.8804 0.8242 0.070 Uiso 1 1 calc R U . . .
C32 C 0.49805(13) 0.9516(3) 0.74616(9) 0.0561(6) Uani 1 1 d . . . . .
H32A H 0.4448 0.9550 0.7209 0.067 Uiso 1 1 calc R U . . .
H32B H 0.5131 1.0633 0.7621 0.067 Uiso 1 1 calc R U . . .
C33 C 0.53901(12) 0.9056(2) 0.70626(9) 0.0496(5) Uani 1 1 d . . . . .
H33A H 0.5208 0.7983 0.6872 0.059 Uiso 1 1 calc R U . . .
H33B H 0.5919 0.8934 0.7318 0.059 Uiso 1 1 calc R U . . .
C34 C 0.53080(12) 1.0294(2) 0.65700(9) 0.0526(5) Uani 1 1 d . . . . .
H34A H 0.5507 1.1353 0.6764 0.063 Uiso 1 1 calc R U . . .
H34B H 0.4777 1.0451 0.6329 0.063 Uiso 1 1 calc R U . . .
C35 C 0.56833(13) 0.9854(3) 0.61407(10) 0.0566(6) Uani 1 1 d . . . . .
H35A H 0.6209 0.9628 0.6381 0.068 Uiso 1 1 calc R U . . .
H35B H 0.5461 0.8836 0.5923 0.068 Uiso 1 1 calc R U . . .
C36 C 0.56301(13) 1.1169(3) 0.56803(10) 0.0622(6) Uani 1 1 d . . . . .
H36A H 0.5882 1.0803 0.5417 0.093 Uiso 1 1 calc R U . . .
H36B H 0.5863 1.2173 0.5891 0.093 Uiso 1 1 calc R U . . .
H36C H 0.5112 1.1384 0.5434 0.093 Uiso 1 1 calc R U . . .
C37 C 0.39451(16) 0.0592(3) 0.89204(11) 0.0705(7) Uani 1 1 d D . . . .
H37A H 0.4161 0.0040 0.8656 0.085 Uiso 1 1 calc R U . A 1
H37B H 0.3436 0.0924 0.8668 0.085 Uiso 1 1 calc R U . A 1
C38A C 0.39419(18) -0.0557(3) 0.94176(12) 0.0686(8) Uani 0.92 1 d . . P B 1
H38A H 0.3675 -0.1569 0.9231 0.082 Uiso 0.92 1 calc R U P B 1
H38B H 0.4455 -0.0862 0.9670 0.082 Uiso 0.92 1 calc R U P B 1
C39A C 0.35846(15) 0.0191(3) 0.98190(11) 0.0544(6) Uani 0.92 1 d . . P B 1
H39A H 0.3071 0.0487 0.9566 0.065 Uiso 0.92 1 calc R U P B 1
H39B H 0.3848 0.1211 1.0000 0.065 Uiso 0.92 1 calc R U P B 1
C38B C 0.3427(17) 0.016(4) 0.9296(12) 0.066(8) Uiso 0.08 1 d D . P B 2
H38C H 0.3163 0.1140 0.9354 0.079 Uiso 0.08 1 calc R U P B 2
H38D H 0.3069 -0.0713 0.9097 0.079 Uiso 0.08 1 calc R U P B 2
C39B C 0.404(2) -0.044(6) 0.9923(13) 0.096(12) Uiso 0.08 1 d D . P B 2
H39C H 0.4316 -0.1396 0.9858 0.115 Uiso 0.08 1 calc R U P B 2
H39D H 0.4398 0.0444 1.0119 0.115 Uiso 0.08 1 calc R U P B 2
C40 C 0.35824(13) -0.0934(3) 1.03256(10) 0.0595(6) Uani 1 1 d D . . . .
H40A H 0.3287 -0.1917 1.0144 0.071 Uiso 1 1 calc R U . B 1
H40B H 0.4093 -0.1297 1.0560 0.071 Uiso 1 1 calc R U . B 1
C41 C 0.32811(12) -0.0158(3) 1.07471(9) 0.0529(5) Uani 1 1 d . . . . .
H41A H 0.2756 0.0107 1.0519 0.064 Uiso 1 1 calc R U . . .
H41B H 0.3545 0.0884 1.0896 0.064 Uiso 1 1 calc R U . . .
C42 C 0.33430(13) -0.1211(3) 1.12863(10) 0.0639(6) Uani 1 1 d . . . . .
H42A H 0.3044 -0.2199 1.1145 0.096 Uiso 1 1 calc R U . . .
H42B H 0.3166 -0.0596 1.1558 0.096 Uiso 1 1 calc R U . . .
H42C H 0.3858 -0.1520 1.1505 0.096 Uiso 1 1 calc R U . . .
O1S O 0.1639(3) 0.3962(9) -0.2600(2) 0.0823(18) Uani 0.35 1 d . . P . .
O2S O 0.1966(4) 0.5100(9) -0.2475(2) 0.0874(18) Uani 0.35 1 d . . P . .
C1S C 0.2541(6) 0.2913(13) -0.2940(5) 0.091(3) Uiso 0.33 1 d . . P . .
C2S C 0.2494(7) 0.417(2) -0.2607(5) 0.089(3) Uiso 0.33 1 d . . P . .
C3S C 0.2631(19) 0.523(6) -0.2473(15) 0.131(10) Uiso 0.15 1 d . . P . .
C4S C 0.2821(15) 0.645(5) -0.2399(13) 0.102(8) Uiso 0.15 1 d . . P . .
C5S C 0.2732(9) 0.720(2) -0.2236(7) 0.089(4) Uiso 0.25 1 d . . P . .
C6S C 0.3091(4) 0.7580(11) -0.2249(3) 0.0849(18) Uiso 0.5 1 d . . P . .
C7S C 0.2777(9) 0.834(2) -0.2370(5) 0.086(3) Uiso 0.29 1 d . . P . .

loop_
_atom_site_aniso_label
_atom_site_aniso_U_11
_atom_site_aniso_U_22
_atom_site_aniso_U_33
_atom_site_aniso_U_23
_atom_site_aniso_U_13
_atom_site_aniso_U_12
O1 0.0797(10) 0.0475(8) 0.0338(8) -0.0030(6) 0.0252(7) -0.0111(7)
O2 0.0763(10) 0.0655(10) 0.0348(8) 0.0093(7) 0.0268(7) -0.0025(8)
N1 0.0649(11) 0.0658(12) 0.0307(9) 0.0023(8) 0.0164(8) 0.0003(9)
C1 0.0446(10) 0.0642(13) 0.0296(9) 0.0008(10) 0.0149(9) 0.0053(9)
C2 0.0556(12) 0.0580(13) 0.0420(12) 0.0044(10) 0.0241(10) 0.0032(10)
C3 0.0452(10) 0.0449(11) 0.0352(11) -0.0008(8) 0.0127(8) 0.0039(8)
C4 0.0496(11) 0.0343(9) 0.0271(10) 0.0022(7) 0.0132(8) 0.0058(8)
C5 0.0546(12) 0.0493(11) 0.0310(11) 0.0005(8) 0.0156(9) -0.0059(9)
C6 0.0593(13) 0.0593(13) 0.0328(12) -0.0016(9) 0.0101(10) -0.0081(10)
C7 0.0500(11) 0.0380(10) 0.0324(12) 0.0004(8) 0.0119(8) 0.0038(8)
C8 0.0515(11) 0.0399(10) 0.0303(12) 0.0011(8) 0.0127(8) 0.0054(8)
C9 0.0481(10) 0.0375(10) 0.0269(10) 0.0013(8) 0.0113(8) 0.0062(8)
C10 0.0474(10) 0.0380(10) 0.0304(10) 0.0038(8) 0.0143(8) 0.0027(8)
C11 0.0442(10) 0.0354(9) 0.0289(10) -0.0001(8) 0.0079(8) 0.0007(8)
C12 0.0446(10) 0.0373(10) 0.0266(10) 0.0024(7) 0.0105(8) 0.0055(8)
C13 0.0479(11) 0.0476(11) 0.0294(11) 0.0013(8) 0.0132(8) -0.0048(9)
C14 0.0494(11) 0.0445(11) 0.0306(11) -0.0016(8) 0.0086(8) -0.0050(9)
C15 0.0444(10) 0.0389(10) 0.0287(11) 0.0011(8) 0.0121(8) 0.0022(8)
C16 0.0420(10) 0.0397(10) 0.0295(12) 0.0018(8) 0.0122(8) 0.0022(8)
C17 0.0412(10) 0.0377(10) 0.0261(10) 0.0022(7) 0.0115(8) 0.0062(8)
C18 0.0408(9) 0.0362(9) 0.0299(10) 0.0018(7) 0.0131(8) 0.0007(8)
C19 0.0417(10) 0.0381(10) 0.0280(10) -0.0011(7) 0.0103(8) 0.0002(8)
C20 0.0435(10) 0.0401(10) 0.0250(10) 0.0026(8) 0.0108(8) 0.0044(8)
C21 0.0482(11) 0.0442(10) 0.0290(11) 0.0030(8) 0.0123(8) -0.0069(8)
C22 0.0456(10) 0.0429(10) 0.0283(10) -0.0015(8) 0.0080(8) -0.0062(8)
C23 0.0488(11) 0.0417(10) 0.0296(12) 0.0011(8) 0.0133(8) -0.0014(8)
C24 0.0509(11) 0.0455(11) 0.0312(12) -0.0002(8) 0.0161(9) -0.0036(9)
C25 0.0484(11) 0.0508(11) 0.0246(10) -0.0004(8) 0.0153(8) 0.0002(9)
C26 0.0525(11) 0.0508(12) 0.0305(11) 0.0024(9) 0.0187(9) 0.0000(9)
C27 0.0529(11) 0.0534(12) 0.0305(11) -0.0051(9) 0.0163(9) -0.0012(9)
C28 0.0442(10) 0.0621(13) 0.0261(10) 0.0011(9) 0.0149(8) 0.0071(9)
C29 0.0505(11) 0.0565(12) 0.0296(11) 0.0065(9) 0.0188(9) 0.0055(9)
C30 0.0537(11) 0.0527(12) 0.0305(11) -0.0013(9) 0.0163(9) -0.0026(9)
C31 0.0854(16) 0.0476(12) 0.0424(13) -0.0091(10) 0.0244(11) -0.0054(11)
C32 0.0782(15) 0.0429(11) 0.0447(13) -0.0042(9) 0.0206(11) -0.0005(11)
C33 0.0622(13) 0.0387(11) 0.0443(12) 0.0001(9) 0.0161(10) 0.0003(9)
C34 0.0651(13) 0.0390(11) 0.0492(13) 0.0030(9) 0.0165(10) 0.0000(10)
C35 0.0679(14) 0.0459(12) 0.0579(14) 0.0107(10) 0.0258(11) 0.0043(10)
C36 0.0723(15) 0.0570(14) 0.0583(14) 0.0128(11) 0.0261(12) 0.0004(11)
C37 0.116(2) 0.0551(14) 0.0559(15) -0.0024(11) 0.0506(15) -0.0089(14)
C38A 0.110(2) 0.0500(15) 0.0611(17) 0.0061(12) 0.0501(16) 0.0060(15)
C39A 0.0727(16) 0.0453(13) 0.0515(15) 0.0050(11) 0.0307(12) 0.0024(12)
C40 0.0728(15) 0.0518(13) 0.0601(15) 0.0138(11) 0.0322(12) 0.0007(11)
C41 0.0564(12) 0.0481(12) 0.0527(13) 0.0023(10) 0.0188(10) -0.0072(10)
C42 0.0661(14) 0.0720(16) 0.0533(14) 0.0081(12) 0.0222(11) -0.0140(12)
O1S 0.089(4) 0.111(5) 0.039(3) 0.001(3) 0.016(3) -0.019(4)
O2S 0.100(5) 0.119(5) 0.054(3) 0.025(3) 0.041(3) 0.052(4)

loop_
_atom_type_symbol
_atom_type_description
_atom_type_scat_dispersion_real
_atom_type_scat_dispersion_imag
_atom_type_scat_source
C C 0.0032 0.0015 'International Tables Vol C Tables 4.2.6.8 and 6.1.1.4'
H H 0.0000 0.0000 'International Tables Vol C Tables 4.2.6.8 and 6.1.1.4'
N N 0.0060 0.0030 'International Tables Vol C Tables 4.2.6.8 and 6.1.1.4'
O O 0.0108 0.0057 'International Tables Vol C Tables 4.2.6.8 and 6.1.1.4'

loop_
_geom_angle_atom_site_label_1
_geom_angle_atom_site_label_2
_geom_angle_atom_site_label_3
_geom_angle
_geom_angle_site_symmetry_1
C26 O1 C31 118.46(15) .
C29 O2 C37 117.56(16) .
C2 N1 C6 116.40(17) .
C1 C1 C28 178.9(3) 3_667
N1 C2 C3 124.11(19) .
C2 C3 C4 119.12(18) .
C3 C4 C5 117.41(17) .
C3 C4 C7 121.66(17) .
C5 C4 C7 120.93(17) .
C6 C5 C4 119.05(18) .
N1 C6 C5 123.90(19) .
C8 C7 C4 179.1(2) .
C7 C8 C9 179.3(2) .
C10 C9 C8 120.81(17) .
C14 C9 C8 120.64(17) .
C14 C9 C10 118.55(17) .
C11 C10 C9 120.54(17) .
C10 C11 C12 120.77(17) .
C11 C12 C15 120.76(16) .
C13 C12 C11 118.57(16) .
C13 C12 C15 120.65(17) .
C14 C13 C12 120.63(18) .
C13 C14 C9 120.92(17) .
C16 C15 C12 178.28(19) .
C15 C16 C17 178.3(2) .
C18 C17 C16 120.85(16) .
C22 C17 C16 120.82(16) .
C22 C17 C18 118.33(16) .
C19 C18 C17 120.62(17) .
C18 C19 C20 121.08(16) .
C19 C20 C23 119.69(16) .
C21 C20 C19 118.23(16) .
C21 C20 C23 122.07(17) .
C22 C21 C20 120.50(17) .
C21 C22 C17 121.23(17) .
C24 C23 C20 176.5(2) .
C23 C24 C25 176.4(2) .
C26 C25 C24 118.46(17) .
C30 C25 C24 121.80(18) .
C30 C25 C26 119.74(17) .
O1 C26 C25 114.58(16) .
O1 C26 C27 125.66(18) .
C27 C26 C25 119.74(18) .
C26 C27 C28 120.45(19) .
C27 C28 C1 120.29(19) .
C29 C28 C1 120.14(18) .
C29 C28 C27 119.55(17) .
O2 C29 C28 115.92(17) .
O2 C29 C30 124.00(19) .
C30 C29 C28 120.08(18) .
C29 C30 C25 120.41(19) .
O1 C31 C32 108.05(17) .
C33 C32 C31 115.13(19) .
C32 C33 C34 113.38(18) .
C33 C34 C35 115.41(18) .
C36 C35 C34 113.80(19) .
O2 C37 C38A 108.0(2) .
O2 C37 C38B 107.2(12) .
C39A C38A C37 112.6(2) .
C38A C39A C40 113.5(2) .
C39B C38B C37 100(2) .
C40 C39B C38B 104(3) .
C41 C40 C39A 113.51(19) .
C41 C40 C39B 139.3(18) .
C40 C41 C42 113.9(2) .

loop_
_geom_bond_atom_site_label_1
_geom_bond_atom_site_label_2
_geom_bond_distance
_geom_bond_site_symmetry_2
O1 C26 1.363(2) .
O1 C31 1.428(3) .
O2 C29 1.365(2) .
O2 C37 1.431(3) .
N1 C2 1.334(3) .
N1 C6 1.337(3) .
C1 C1 1.204(4) 3_667
C1 C28 1.429(3) .
C2 C3 1.371(3) .
C3 C4 1.388(3) .
C4 C5 1.392(3) .
C4 C7 1.433(3) .
C5 C6 1.373(3) .
C7 C8 1.201(3) .
C8 C9 1.427(3) .
C9 C10 1.397(3) .
C9 C14 1.394(3) .
C10 C11 1.377(3) .
C11 C12 1.397(3) .
C12 C13 1.394(3) .
C12 C15 1.428(3) .
C13 C14 1.375(3) .
C15 C16 1.203(2) .
C16 C17 1.429(3) .
C17 C18 1.396(2) .
C17 C22 1.391(3) .
C18 C19 1.372(2) .
C19 C20 1.399(3) .
C20 C21 1.395(3) .
C20 C23 1.424(3) .
C21 C22 1.375(3) .
C23 C24 1.203(2) .
C24 C25 1.429(3) .
C25 C26 1.402(3) .
C25 C30 1.396(3) .
C26 C27 1.382(3) .
C27 C28 1.400(3) .
C28 C29 1.397(3) .
C29 C30 1.381(3) .
C31 C32 1.508(3) .
C32 C33 1.506(3) .
C33 C34 1.510(3) .
C34 C35 1.512(3) .
C35 C36 1.510(3) .
C37 C38A 1.513(3) .
C37 C38B 1.63(2) .
C38A C39A 1.512(3) .
C39A C40 1.518(3) .
C38B C39B 1.60(3) .
C39B C40 1.60(3) .
C40 C41 1.486(3) .
C41 C42 1.512(3) .
